data_1532214
loop_
_publ_author_name
'Schuepp, B.'
'Schroeder, L.'
'Mattern, N.'
'Keller, H.L.'
'Baehtz, C.'
'Schulte, H.'

_publ_section_title
;
 Cs2 (Pd Cl4) - neue Ergebnisse zu einer "altbekannten" Verbindung
;
_journal_name_full 'Zeitschrift fuer Anorganische und Allgemeine Chemie'
_journal_page_first 1708
_journal_page_last 1714
_journal_volume 628
_journal_year 2002
_chemical_formula_sum 'Cl4 Cs2 Pd'
_chemical_name_systematic 'Cs2 (Pd Cl4)'
_space_group_IT_number 63
_symmetry_space_group_name_Hall '-C 2c 2'
_symmetry_space_group_name_H-M 'C m c m'
_cell_angle_alpha 90
_cell_angle_beta 90
_cell_angle_gamma 90
_cell_formula_units_Z 4
_cell_length_a 10.529
_cell_length_b 10.31
_cell_length_c 9.46
_cell_volume 1026.921
_citation_journal_id_ASTM ZAACAB
_cod_data_source_file Schuepp_ZAACAB_2002_1011.cif
_cod_data_source_block Cl4Cs2Pd1
_cod_original_formula_sum 'Cl4 Cs2 Pd1'
_cod_database_code 1532214

loop_
_symmetry_equiv_pos_as_xyz
x,y,z
-x,-y,z+1/2
x,-y,-z
-x,y,-z+1/2
-x,-y,-z
x,y,-z-1/2
-x,y,z
x,-y,z-1/2
x+1/2,y+1/2,z
-x+1/2,-y+1/2,z+1/2
x+1/2,-y+1/2,-z
-x+1/2,y+1/2,-z+1/2
-x+1/2,-y+1/2,-z
x+1/2,y+1/2,-z-1/2
-x+1/2,y+1/2,z
x+1/2,-y+1/2,z-1/2

loop_
_atom_site_label
_atom_site_type_symbol
_atom_site_fract_x
_atom_site_fract_y
_atom_site_fract_z
_atom_site_occupancy
_atom_site_U_iso_or_equiv
Cs1 Cs+1 0.2709 0.24187 0.25 1 0.0
Pd1 Pd+2 0 0 0 1 0.0
Cl2 Cl-1 0 0.2231 0.0221 1 0.0
Cl1 Cl-1 0.219 0 0 1 0.0
